data_2229748
loop_
_publ_author_name
'Abdelhamid, Antar A.'
'Mohamed, Shaaban Kamel'
'Allahverdiyev, Mirze A.'
'Gurbanov, Atash V.'
'Ng, Seik Weng'

_publ_section_title
;
 3,3,6,6-Tetramethyl-9-[6-(3,3,6,6-tetramethyl-1,8-dioxo-2,3,4,5,6,7,8,9-octahydro-1<i>H</i>-xanthen-9-yl)pyridin-2-yl]-2,3,4,5,6,7,8,9-octahydro-1<i>H</i>-xanthene-1,8-dione
;
_journal_coeditor_code LH5213
_journal_issue 4
_journal_name_full 'Acta Crystallographica Section E'
_journal_page_first o785
_journal_paper_doi 10.1107/S1600536811007318
_journal_volume 67
_journal_year 2011
_chemical_formula_iupac 'C39 H45 N O6'
_chemical_formula_moiety 'C39 H45 N O6'
_chemical_formula_sum 'C39 H45 N O6'
_chemical_formula_weight 623.76
_chemical_name_systematic
;
3,3,6,6-Tetramethyl-9-[6-(3,3,6,6-tetramethyl-1,8-dioxo-2,3,4,5,6,7,8,9-
octahydro-1<i>H</i>-xanthen-9-yl)pyridin-2-yl]-2,3,4,5,6,7,8,9-octahydro-
1<i>H</i>-xanthene-1,8-dione
;
_space_group_IT_number 14
_symmetry_cell_setting monoclinic
_symmetry_space_group_name_Hall '-P 2ybc'
_symmetry_space_group_name_H-M 'P 1 21/c 1'
_atom_sites_solution_hydrogens geom
_atom_sites_solution_primary direct
_atom_sites_solution_secondary difmap
_audit_creation_method SHELXL-97
_cell_angle_alpha 90.00
_cell_angle_beta 105.8460(7)
_cell_angle_gamma 90.00
_cell_formula_units_Z 4
_cell_length_a 24.1384(8)
_cell_length_b 10.0371(4)
_cell_length_c 14.4408(5)
_cell_measurement_reflns_used 9997
_cell_measurement_temperature 100(2)
_cell_measurement_theta_max 28.3
_cell_measurement_theta_min 2.2
_cell_volume 3365.8(2)
_computing_cell_refinement 'SAINT (Bruker, 2005)'
_computing_data_collection 'APEX2 (Bruker, 2005)'
_computing_data_reduction 'SAINT (Bruker, 2005)'
_computing_molecular_graphics 'X-SEED (Barbour, 2001)'
_computing_publication_material 'publCIF (Westrip, 2010)'
_computing_structure_refinement 'SHELXL97 (Sheldrick, 2008)'
_computing_structure_solution 'SHELXS97 (Sheldrick, 2008)'
_diffrn_ambient_temperature 100(2)
_diffrn_measured_fraction_theta_full 0.999
_diffrn_measured_fraction_theta_max 0.999
_diffrn_measurement_device_type 'Bruker APEXII'
_diffrn_measurement_method '\f and \w'
_diffrn_radiation_monochromator graphite
_diffrn_radiation_source 'fine-focus sealed tube'
_diffrn_radiation_type MoK\a
_diffrn_radiation_wavelength 0.71073
_diffrn_reflns_av_R_equivalents 0.0349
_diffrn_reflns_av_sigmaI/netI 0.0269
_diffrn_reflns_limit_h_max 31
_diffrn_reflns_limit_h_min -31
_diffrn_reflns_limit_k_max 13
_diffrn_reflns_limit_k_min -13
_diffrn_reflns_limit_l_max 18
_diffrn_reflns_limit_l_min -18
_diffrn_reflns_number 35921
_diffrn_reflns_theta_full 27.50
_diffrn_reflns_theta_max 27.50
_diffrn_reflns_theta_min 0.88
_diffrn_standards_decay_% 0
_diffrn_standards_interval_count 0
_diffrn_standards_interval_time 0
_diffrn_standards_number 0
_exptl_absorpt_coefficient_mu 0.082
_exptl_absorpt_correction_type none
_exptl_crystal_colour Yellow
_exptl_crystal_density_diffrn 1.231
_exptl_crystal_density_method 'not measured'
_exptl_crystal_description Prism
_exptl_crystal_F_000 1336
_exptl_crystal_size_max 0.30
_exptl_crystal_size_mid 0.30
_exptl_crystal_size_min 0.30
_refine_diff_density_max 0.347
_refine_diff_density_min -0.253
_refine_ls_extinction_method none
_refine_ls_goodness_of_fit_ref 1.029
_refine_ls_hydrogen_treatment constr
_refine_ls_matrix_type full
_refine_ls_number_parameters 415
_refine_ls_number_reflns 7717
_refine_ls_number_restraints 0
_refine_ls_restrained_S_all 1.029
_refine_ls_R_factor_all 0.0509
_refine_ls_R_factor_gt 0.0405
_refine_ls_shift/su_max 0.001
_refine_ls_shift/su_mean 0.001
_refine_ls_structure_factor_coef Fsqd
_refine_ls_weighting_details 'calc w=1/[\s^2^(Fo^2^)+(0.0516P)^2^+1.4985P] where P=(Fo^2^+2Fc^2^)/3'
_refine_ls_weighting_scheme calc
_refine_ls_wR_factor_gt 0.1030
_refine_ls_wR_factor_ref 0.1109
_reflns_number_gt 6410
_reflns_number_total 7717
_reflns_threshold_expression I>2\s(I)
_cod_data_source_file lh5213.cif
_cod_data_source_block I
_cod_original_sg_symbol_H-M 'P 21/c'
_cod_database_code 2229748
_cod_database_fobs_code 2229748

loop_
_symmetry_equiv_pos_as_xyz
'x, y, z'
'-x, y+1/2, -z+1/2'
'-x, -y, -z'
'x, -y-1/2, z-1/2'

loop_
_atom_site_type_symbol
_atom_site_label
_atom_site_fract_x
_atom_site_fract_y
_atom_site_fract_z
_atom_site_U_iso_or_equiv
_atom_site_adp_type
_atom_site_calc_flag
_atom_site_refinement_flags
_atom_site_occupancy
_atom_site_disorder_assembly
_atom_site_disorder_group
O O1 0.25761(4) 0.57513(8) 0.57197(6) 0.01520(18) Uani d . 1 . .
O O2 0.14471(4) 0.79864(10) 0.29720(7) 0.0240(2) Uani d . 1 . .
O O3 0.36827(4) 0.79429(9) 0.39499(7) 0.0219(2) Uani d . 1 . .
O O4 0.24055(4) 0.16338(10) 0.42959(6) 0.0194(2) Uani d . 1 . .
O O5 0.35334(4) 0.23059(10) 0.21320(7) 0.0235(2) Uani d . 1 . .
O O6 0.12820(4) 0.24399(11) 0.11215(7) 0.0283(2) Uani d . 1 . .
N N1 0.24746(4) 0.48227(10) 0.31079(7) 0.0153(2) Uani d . 1 . .
C C1 0.25467(5) 0.61420(12) 0.30329(8) 0.0139(2) Uani d . 1 . .
C C2 0.26132(5) 0.67429(13) 0.22082(9) 0.0171(2) Uani d . 1 . .
H H2 0.2668 0.7678 0.2187 0.020 Uiso calc R 1 . .
C C3 0.25984(5) 0.59557(13) 0.14138(9) 0.0185(3) Uani d . 1 . .
H H3 0.2644 0.6341 0.0838 0.022 Uiso calc R 1 . .
C C4 0.25163(5) 0.46041(13) 0.14736(9) 0.0163(2) Uani d . 1 . .
H H4 0.2498 0.4044 0.0936 0.020 Uiso calc R 1 . .
C C5 0.24614(5) 0.40734(12) 0.23306(8) 0.0142(2) Uani d . 1 . .
C C6 0.25609(5) 0.70059(12) 0.39089(8) 0.0143(2) Uani d . 1 . .
H H6 0.2567 0.7960 0.3712 0.017 Uiso calc R 1 . .
C C7 0.30987(5) 0.67488(12) 0.47187(9) 0.0144(2) Uani d . 1 . .
C C8 0.36561(5) 0.72160(12) 0.46172(9) 0.0160(2) Uani d . 1 . .
C C9 0.41928(5) 0.67402(13) 0.53518(9) 0.0189(3) Uani d . 1 . .
H H9A 0.4512 0.7362 0.5355 0.023 Uiso calc R 1 . .
H H9B 0.4300 0.5855 0.5151 0.023 Uiso calc R 1 . .
C C10 0.41313(5) 0.66312(13) 0.63785(9) 0.0196(3) Uani d . 1 . .
C C11 0.35893(5) 0.58161(13) 0.63655(9) 0.0168(2) Uani d . 1 . .
H H11A 0.3680 0.4857 0.6343 0.020 Uiso calc R 1 . .
H H11B 0.3484 0.5980 0.6972 0.020 Uiso calc R 1 . .
C C12 0.30824(5) 0.61373(12) 0.55352(9) 0.0139(2) Uani d . 1 . .
C C13 0.46594(6) 0.59178(16) 0.70204(11) 0.0294(3) Uani d . 1 . .
H H13A 0.5007 0.6430 0.7034 0.044 Uiso calc R 1 . .
H H13B 0.4690 0.5026 0.6763 0.044 Uiso calc R 1 . .
H H13C 0.4619 0.5842 0.7675 0.044 Uiso calc R 1 . .
C C14 0.40892(6) 0.80262(14) 0.67847(10) 0.0260(3) Uani d . 1 . .
H H14A 0.4436 0.8535 0.6789 0.039 Uiso calc R 1 . .
H H14B 0.4054 0.7951 0.7443 0.039 Uiso calc R 1 . .
H H14C 0.3750 0.8484 0.6382 0.039 Uiso calc R 1 . .
C C15 0.20391(5) 0.68011(12) 0.42723(9) 0.0148(2) Uani d . 1 . .
C C16 0.14805(5) 0.73105(13) 0.36908(9) 0.0172(2) Uani d . 1 . .
C C17 0.09520(5) 0.69456(13) 0.40051(9) 0.0193(3) Uani d . 1 . .
H H17A 0.0811 0.6065 0.3731 0.023 Uiso calc R 1 . .
H H17B 0.0646 0.7607 0.3737 0.023 Uiso calc R 1 . .
C C18 0.10563(5) 0.68897(13) 0.51000(9) 0.0181(3) Uani d . 1 . .
C C19 0.15724(5) 0.59658(12) 0.55268(9) 0.0174(2) Uani d . 1 . .
H H19A 0.1704 0.6102 0.6232 0.021 Uiso calc R 1 . .
H H19B 0.1446 0.5028 0.5409 0.021 Uiso calc R 1 . .
C C20 0.20658(5) 0.62020(12) 0.51102(9) 0.0144(2) Uani d . 1 . .
C C21 0.05265(6) 0.63199(15) 0.53434(11) 0.0254(3) Uani d . 1 . .
H H21A 0.0194 0.6899 0.5076 0.038 Uiso calc R 1 . .
H H21B 0.0599 0.6270 0.6044 0.038 Uiso calc R 1 . .
H H21C 0.0446 0.5426 0.5067 0.038 Uiso calc R 1 . .
C C22 0.11671(6) 0.82998(13) 0.55179(10) 0.0212(3) Uani d . 1 . .
H H22A 0.0832 0.8864 0.5234 0.032 Uiso calc R 1 . .
H H22B 0.1508 0.8673 0.5369 0.032 Uiso calc R 1 . .
H H22C 0.1232 0.8264 0.6218 0.032 Uiso calc R 1 . .
C C23 0.24111(5) 0.25647(12) 0.24168(8) 0.0152(2) Uani d . 1 . .
H H23 0.2399 0.2159 0.1779 0.018 Uiso calc R 1 . .
C C24 0.29335(5) 0.20300(12) 0.31524(9) 0.0158(2) Uani d . 1 . .
C C25 0.34866(6) 0.19442(12) 0.29151(9) 0.0174(3) Uani d . 1 . .
C C26 0.39889(5) 0.13376(13) 0.36653(9) 0.0185(3) Uani d . 1 . .
H H26A 0.4353 0.1653 0.3551 0.022 Uiso calc R 1 . .
H H26B 0.3975 0.0356 0.3592 0.022 Uiso calc R 1 . .
C C27 0.39860(5) 0.16943(13) 0.46965(9) 0.0184(3) Uani d . 1 . .
C C28 0.34085(5) 0.12467(13) 0.48417(9) 0.0188(3) Uani d . 1 . .
H H28A 0.3407 0.0264 0.4899 0.023 Uiso calc R 1 . .
H H28B 0.3365 0.1628 0.5451 0.023 Uiso calc R 1 . .
C C29 0.29112(5) 0.16688(12) 0.40344(9) 0.0163(2) Uani d . 1 . .
C C30 0.44699(6) 0.09678(15) 0.54235(10) 0.0252(3) Uani d . 1 . .
H H30A 0.4462 0.1207 0.6078 0.038 Uiso calc R 1 . .
H H30B 0.4841 0.1226 0.5326 0.038 Uiso calc R 1 . .
H H30C 0.4417 0.0004 0.5334 0.038 Uiso calc R 1 . .
C C31 0.40642(6) 0.31961(14) 0.48608(11) 0.0253(3) Uani d . 1 . .
H H31A 0.4061 0.3410 0.5522 0.038 Uiso calc R 1 . .
H H31B 0.3749 0.3669 0.4408 0.038 Uiso calc R 1 . .
H H31C 0.4432 0.3472 0.4758 0.038 Uiso calc R 1 . .
C C32 0.18784(5) 0.21360(12) 0.26884(9) 0.0160(2) Uani d . 1 . .
C C33 0.13235(6) 0.20954(13) 0.19479(9) 0.0195(3) Uani d . 1 . .
C C34 0.08132(6) 0.15408(15) 0.22403(9) 0.0237(3) Uani d . 1 . .
H H34A 0.0800 0.0564 0.2142 0.028 Uiso calc R 1 . .
H H34B 0.0456 0.1920 0.1811 0.028 Uiso calc R 1 . .
C C35 0.08224(5) 0.18284(13) 0.32849(9) 0.0186(3) Uani d . 1 . .
C C36 0.13980(5) 0.13223(13) 0.39325(9) 0.0180(3) Uani d . 1 . .
H H36A 0.1451 0.1668 0.4593 0.022 Uiso calc R 1 . .
H H36B 0.1388 0.0337 0.3962 0.022 Uiso calc R 1 . .
C C37 0.18971(5) 0.17401(12) 0.35799(9) 0.0159(2) Uani d . 1 . .
C C38 0.03288(6) 0.10894(15) 0.35365(10) 0.0254(3) Uani d . 1 . .
H H38A -0.0040 0.1410 0.3124 0.038 Uiso calc R 1 . .
H H38B 0.0345 0.1253 0.4213 0.038 Uiso calc R 1 . .
H H38C 0.0365 0.0132 0.3434 0.038 Uiso calc R 1 . .
C C39 0.07642(6) 0.33236(14) 0.34388(11) 0.0258(3) Uani d . 1 . .
H H39A 0.0396 0.3640 0.3023 0.039 Uiso calc R 1 . .
H H39B 0.1081 0.3797 0.3278 0.039 Uiso calc R 1 . .
H H39C 0.0779 0.3491 0.4114 0.039 Uiso calc R 1 . .

loop_
_atom_site_aniso_label
_atom_site_aniso_U_11
_atom_site_aniso_U_22
_atom_site_aniso_U_33
_atom_site_aniso_U_12
_atom_site_aniso_U_13
_atom_site_aniso_U_23
O1 0.0141(4) 0.0163(4) 0.0153(4) -0.0004(3) 0.0043(3) 0.0024(3)
O2 0.0251(5) 0.0286(5) 0.0178(5) 0.0065(4) 0.0048(4) 0.0037(4)
O3 0.0244(5) 0.0234(5) 0.0190(5) -0.0044(4) 0.0078(4) 0.0021(4)
O4 0.0159(4) 0.0302(5) 0.0131(4) 0.0013(4) 0.0055(3) 0.0037(4)
O5 0.0300(5) 0.0246(5) 0.0205(5) 0.0050(4) 0.0149(4) 0.0045(4)
O6 0.0298(5) 0.0392(6) 0.0140(4) -0.0012(4) 0.0030(4) 0.0029(4)
N1 0.0178(5) 0.0161(5) 0.0124(5) 0.0001(4) 0.0049(4) 0.0005(4)
C1 0.0120(5) 0.0160(6) 0.0129(5) 0.0011(4) 0.0021(4) -0.0003(4)
C2 0.0189(6) 0.0157(6) 0.0166(6) 0.0001(5) 0.0048(5) 0.0031(5)
C3 0.0205(6) 0.0224(6) 0.0137(6) 0.0013(5) 0.0066(5) 0.0043(5)
C4 0.0172(6) 0.0206(6) 0.0114(5) 0.0016(5) 0.0043(5) -0.0002(5)
C5 0.0136(5) 0.0159(6) 0.0131(5) 0.0008(4) 0.0036(4) 0.0008(4)
C6 0.0168(6) 0.0132(5) 0.0130(5) 0.0004(4) 0.0044(5) 0.0011(4)
C7 0.0154(6) 0.0135(5) 0.0142(6) -0.0002(4) 0.0039(5) -0.0024(4)
C8 0.0194(6) 0.0147(6) 0.0153(6) -0.0020(5) 0.0069(5) -0.0031(5)
C9 0.0156(6) 0.0203(6) 0.0215(6) -0.0018(5) 0.0060(5) 0.0005(5)
C10 0.0163(6) 0.0235(7) 0.0175(6) -0.0036(5) 0.0019(5) 0.0019(5)
C11 0.0169(6) 0.0183(6) 0.0147(6) -0.0004(5) 0.0035(5) 0.0022(5)
C12 0.0145(6) 0.0112(5) 0.0162(6) -0.0009(4) 0.0049(5) -0.0025(4)
C13 0.0180(7) 0.0394(8) 0.0266(7) -0.0042(6) -0.0009(6) 0.0108(6)
C14 0.0300(7) 0.0274(7) 0.0200(7) -0.0103(6) 0.0057(6) -0.0044(5)
C15 0.0164(6) 0.0135(5) 0.0144(6) 0.0002(4) 0.0040(5) -0.0034(4)
C16 0.0199(6) 0.0160(6) 0.0149(6) 0.0019(5) 0.0033(5) -0.0033(5)
C17 0.0156(6) 0.0201(6) 0.0205(6) 0.0013(5) 0.0021(5) -0.0028(5)
C18 0.0158(6) 0.0185(6) 0.0209(6) 0.0004(5) 0.0066(5) 0.0001(5)
C19 0.0171(6) 0.0169(6) 0.0189(6) -0.0016(5) 0.0064(5) 0.0014(5)
C20 0.0144(6) 0.0125(5) 0.0161(6) 0.0000(4) 0.0038(5) -0.0023(4)
C21 0.0171(6) 0.0269(7) 0.0345(8) 0.0006(5) 0.0109(6) 0.0036(6)
C22 0.0227(6) 0.0204(6) 0.0218(6) 0.0016(5) 0.0083(5) -0.0011(5)
C23 0.0208(6) 0.0152(6) 0.0104(5) 0.0007(5) 0.0057(5) -0.0006(4)
C24 0.0193(6) 0.0141(6) 0.0151(6) 0.0009(5) 0.0065(5) -0.0006(4)
C25 0.0239(6) 0.0132(6) 0.0175(6) 0.0009(5) 0.0095(5) -0.0014(5)
C26 0.0200(6) 0.0179(6) 0.0207(6) 0.0030(5) 0.0109(5) 0.0007(5)
C27 0.0176(6) 0.0203(6) 0.0183(6) 0.0025(5) 0.0066(5) 0.0006(5)
C28 0.0187(6) 0.0239(6) 0.0148(6) 0.0021(5) 0.0063(5) 0.0036(5)
C29 0.0173(6) 0.0166(6) 0.0166(6) 0.0004(5) 0.0074(5) 0.0000(5)
C30 0.0185(6) 0.0341(8) 0.0235(7) 0.0037(6) 0.0061(5) 0.0046(6)
C31 0.0233(7) 0.0233(7) 0.0292(7) -0.0004(5) 0.0072(6) -0.0052(6)
C32 0.0195(6) 0.0140(6) 0.0146(6) 0.0000(5) 0.0051(5) -0.0011(4)
C33 0.0235(7) 0.0195(6) 0.0147(6) -0.0002(5) 0.0039(5) -0.0021(5)
C34 0.0201(6) 0.0320(7) 0.0173(6) -0.0059(6) 0.0022(5) -0.0038(5)
C35 0.0186(6) 0.0196(6) 0.0174(6) -0.0009(5) 0.0046(5) -0.0008(5)
C36 0.0202(6) 0.0197(6) 0.0151(6) -0.0002(5) 0.0065(5) 0.0024(5)
C37 0.0172(6) 0.0152(6) 0.0149(6) 0.0007(5) 0.0035(5) -0.0010(5)
C38 0.0201(7) 0.0301(7) 0.0262(7) -0.0035(6) 0.0066(5) 0.0000(6)
C39 0.0266(7) 0.0212(7) 0.0311(8) 0.0034(5) 0.0102(6) 0.0001(6)

loop_
_atom_type_symbol
_atom_type_description
_atom_type_scat_dispersion_real
_atom_type_scat_dispersion_imag
_atom_type_scat_source
C C 0.0033 0.0016 'International Tables Vol C Tables 4.2.6.8 and 6.1.1.4'
H H 0.0000 0.0000 'International Tables Vol C Tables 4.2.6.8 and 6.1.1.4'
N N 0.0061 0.0033 'International Tables Vol C Tables 4.2.6.8 and 6.1.1.4'
O O 0.0106 0.0060 'International Tables Vol C Tables 4.2.6.8 and 6.1.1.4'

loop_
_geom_angle_atom_site_label_1
_geom_angle_atom_site_label_2
_geom_angle_atom_site_label_3
_geom_angle_site_symmetry_1
_geom_angle_site_symmetry_3
_geom_angle
_geom_angle_publ_flag
C12 O1 C20 . . 118.01(9) ?
C29 O4 C37 . . 117.95(9) ?
C1 N1 C5 . . 117.26(10) ?
N1 C1 C2 . . 123.18(11) ?
N1 C1 C6 . . 117.84(10) ?
C2 C1 C6 . . 118.97(11) ?
C1 C2 C3 . . 118.79(12) ?
C1 C2 H2 . . 120.6 ?
C3 C2 H2 . . 120.6 ?
C4 C3 C2 . . 118.78(11) ?
C4 C3 H3 . . 120.6 ?
C2 C3 H3 . . 120.6 ?
C3 C4 C5 . . 119.01(11) ?
C3 C4 H4 . . 120.5 ?
C5 C4 H4 . . 120.5 ?
N1 C5 C4 . . 122.97(11) ?
N1 C5 C23 . . 118.10(10) ?
C4 C5 C23 . . 118.87(11) ?
C15 C6 C7 . . 109.28(10) ?
C15 C6 C1 . . 112.32(10) ?
C7 C6 C1 . . 111.35(10) ?
C15 C6 H6 . . 107.9 ?
C7 C6 H6 . . 107.9 ?
C1 C6 H6 . . 107.9 ?
C12 C7 C8 . . 118.80(11) ?
C12 C7 C6 . . 122.23(11) ?
C8 C7 C6 . . 118.95(10) ?
O3 C8 C7 . . 120.99(11) ?
O3 C8 C9 . . 121.47(11) ?
C7 C8 C9 . . 117.52(10) ?
C8 C9 C10 . . 114.25(10) ?
C8 C9 H9A . . 108.7 ?
C10 C9 H9A . . 108.7 ?
C8 C9 H9B . . 108.7 ?
C10 C9 H9B . . 108.7 ?
H9A C9 H9B . . 107.6 ?
C14 C10 C13 . . 109.05(11) ?
C14 C10 C9 . . 109.82(11) ?
C13 C10 C9 . . 109.49(11) ?
C14 C10 C11 . . 110.21(11) ?
C13 C10 C11 . . 108.83(11) ?
C9 C10 C11 . . 109.42(10) ?
C12 C11 C10 . . 113.69(10) ?
C12 C11 H11A . . 108.8 ?
C10 C11 H11A . . 108.8 ?
C12 C11 H11B . . 108.8 ?
C10 C11 H11B . . 108.8 ?
H11A C11 H11B . . 107.7 ?
C7 C12 O1 . . 122.73(11) ?
C7 C12 C11 . . 126.18(11) ?
O1 C12 C11 . . 111.07(10) ?
C10 C13 H13A . . 109.5 ?
C10 C13 H13B . . 109.5 ?
H13A C13 H13B . . 109.5 ?
C10 C13 H13C . . 109.5 ?
H13A C13 H13C . . 109.5 ?
H13B C13 H13C . . 109.5 ?
C10 C14 H14A . . 109.5 ?
C10 C14 H14B . . 109.5 ?
H14A C14 H14B . . 109.5 ?
C10 C14 H14C . . 109.5 ?
H14A C14 H14C . . 109.5 ?
H14B C14 H14C . . 109.5 ?
C20 C15 C16 . . 118.88(11) ?
C20 C15 C6 . . 122.60(11) ?
C16 C15 C6 . . 118.50(11) ?
O2 C16 C15 . . 120.94(12) ?
O2 C16 C17 . . 121.57(11) ?
C15 C16 C17 . . 117.48(11) ?
C16 C17 C18 . . 113.85(10) ?
C16 C17 H17A . . 108.8 ?
C18 C17 H17A . . 108.8 ?
C16 C17 H17B . . 108.8 ?
C18 C17 H17B . . 108.8 ?
H17A C17 H17B . . 107.7 ?
C21 C18 C17 . . 109.83(11) ?
C21 C18 C22 . . 108.80(11) ?
C17 C18 C22 . . 109.51(11) ?
C21 C18 C19 . . 108.62(10) ?
C17 C18 C19 . . 108.78(10) ?
C22 C18 C19 . . 111.30(10) ?
C20 C19 C18 . . 112.98(10) ?
C20 C19 H19A . . 109.0 ?
C18 C19 H19A . . 109.0 ?
C20 C19 H19B . . 109.0 ?
C18 C19 H19B . . 109.0 ?
H19A C19 H19B . . 107.8 ?
C15 C20 O1 . . 122.60(11) ?
C15 C20 C19 . . 126.13(11) ?
O1 C20 C19 . . 111.25(10) ?
C18 C21 H21A . . 109.5 ?
C18 C21 H21B . . 109.5 ?
H21A C21 H21B . . 109.5 ?
C18 C21 H21C . . 109.5 ?
H21A C21 H21C . . 109.5 ?
H21B C21 H21C . . 109.5 ?
C18 C22 H22A . . 109.5 ?
C18 C22 H22B . . 109.5 ?
H22A C22 H22B . . 109.5 ?
C18 C22 H22C . . 109.5 ?
H22A C22 H22C . . 109.5 ?
H22B C22 H22C . . 109.5 ?
C32 C23 C24 . . 108.91(10) ?
C32 C23 C5 . . 113.40(10) ?
C24 C23 C5 . . 109.91(10) ?
C32 C23 H23 . . 108.2 ?
C24 C23 H23 . . 108.2 ?
C5 C23 H23 . . 108.2 ?
C29 C24 C25 . . 118.76(11) ?
C29 C24 C23 . . 121.54(11) ?
C25 C24 C23 . . 119.66(10) ?
O5 C25 C24 . . 121.22(12) ?
O5 C25 C26 . . 121.50(11) ?
C24 C25 C26 . . 117.23(10) ?
C25 C26 C27 . . 112.66(10) ?
C25 C26 H26A . . 109.1 ?
C27 C26 H26A . . 109.1 ?
C25 C26 H26B . . 109.1 ?
C27 C26 H26B . . 109.1 ?
H26A C26 H26B . . 107.8 ?
C30 C27 C31 . . 108.98(11) ?
C30 C27 C28 . . 108.65(11) ?
C31 C27 C28 . . 110.25(11) ?
C30 C27 C26 . . 110.53(11) ?
C31 C27 C26 . . 110.34(11) ?
C28 C27 C26 . . 108.06(10) ?
C29 C28 C27 . . 112.24(10) ?
C29 C28 H28A . . 109.2 ?
C27 C28 H28A . . 109.2 ?
C29 C28 H28B . . 109.2 ?
C27 C28 H28B . . 109.2 ?
H28A C28 H28B . . 107.9 ?
C24 C29 O4 . . 122.55(11) ?
C24 C29 C28 . . 126.06(11) ?
O4 C29 C28 . . 111.39(10) ?
C27 C30 H30A . . 109.5 ?
C27 C30 H30B . . 109.5 ?
H30A C30 H30B . . 109.5 ?
C27 C30 H30C . . 109.5 ?
H30A C30 H30C . . 109.5 ?
H30B C30 H30C . . 109.5 ?
C27 C31 H31A . . 109.5 ?
C27 C31 H31B . . 109.5 ?
H31A C31 H31B . . 109.5 ?
C27 C31 H31C . . 109.5 ?
H31A C31 H31C . . 109.5 ?
H31B C31 H31C . . 109.5 ?
C37 C32 C33 . . 118.51(11) ?
C37 C32 C23 . . 121.95(11) ?
C33 C32 C23 . . 119.49(11) ?
O6 C33 C32 . . 121.28(12) ?
O6 C33 C34 . . 121.44(12) ?
C32 C33 C34 . . 117.21(11) ?
C33 C34 C35 . . 114.32(11) ?
C33 C34 H34A . . 108.7 ?
C35 C34 H34A . . 108.7 ?
C33 C34 H34B . . 108.7 ?
C35 C34 H34B . . 108.7 ?
H34A C34 H34B . . 107.6 ?
C38 C35 C39 . . 109.44(11) ?
C38 C35 C34 . . 109.89(11) ?
C39 C35 C34 . . 110.57(11) ?
C38 C35 C36 . . 109.23(11) ?
C39 C35 C36 . . 109.89(11) ?
C34 C35 C36 . . 107.79(10) ?
C37 C36 C35 . . 112.36(10) ?
C37 C36 H36A . . 109.1 ?
C35 C36 H36A . . 109.1 ?
C37 C36 H36B . . 109.1 ?
C35 C36 H36B . . 109.1 ?
H36A C36 H36B . . 107.9 ?
C32 C37 O4 . . 122.38(11) ?
C32 C37 C36 . . 126.52(11) ?
O4 C37 C36 . . 111.08(10) ?
C35 C38 H38A . . 109.5 ?
C35 C38 H38B . . 109.5 ?
H38A C38 H38B . . 109.5 ?
C35 C38 H38C . . 109.5 ?
H38A C38 H38C . . 109.5 ?
H38B C38 H38C . . 109.5 ?
C35 C39 H39A . . 109.5 ?
C35 C39 H39B . . 109.5 ?
H39A C39 H39B . . 109.5 ?
C35 C39 H39C . . 109.5 ?
H39A C39 H39C . . 109.5 ?
H39B C39 H39C . . 109.5 ?

loop_
_geom_bond_atom_site_label_1
_geom_bond_atom_site_label_2
_geom_bond_site_symmetry_2
_geom_bond_distance
_geom_bond_publ_flag
O1 C12 . 1.3757(14) ?
O1 C20 . 1.3800(14) ?
O2 C16 . 1.2242(16) ?
O3 C8 . 1.2242(15) ?
O4 C29 . 1.3732(15) ?
O4 C37 . 1.3761(15) ?
O5 C25 . 1.2220(15) ?
O6 C33 . 1.2200(16) ?
N1 C1 . 1.3438(16) ?
N1 C5 . 1.3443(15) ?
C1 C2 . 1.3829(17) ?
C1 C6 . 1.5264(16) ?
C2 C3 . 1.3853(18) ?
C2 H2 . 0.9500 ?
C3 C4 . 1.3771(18) ?
C3 H3 . 0.9500 ?
C4 C5 . 1.3865(16) ?
C4 H4 . 0.9500 ?
C5 C23 . 1.5270(17) ?
C6 C15 . 1.5051(17) ?
C6 C7 . 1.5133(16) ?
C6 H6 . 1.0000 ?
C7 C12 . 1.3393(17) ?
C7 C8 . 1.4696(17) ?
C8 C9 . 1.5103(17) ?
C9 C10 . 1.5338(18) ?
C9 H9A . 0.9900 ?
C9 H9B . 0.9900 ?
C10 C14 . 1.5321(19) ?
C10 C13 . 1.5336(18) ?
C10 C11 . 1.5387(17) ?
C11 C12 . 1.4958(17) ?
C11 H11A . 0.9900 ?
C11 H11B . 0.9900 ?
C13 H13A . 0.9800 ?
C13 H13B . 0.9800 ?
C13 H13C . 0.9800 ?
C14 H14A . 0.9800 ?
C14 H14B . 0.9800 ?
C14 H14C . 0.9800 ?
C15 C20 . 1.3368(17) ?
C15 C16 . 1.4719(17) ?
C16 C17 . 1.5111(18) ?
C17 C18 . 1.5328(18) ?
C17 H17A . 0.9900 ?
C17 H17B . 0.9900 ?
C18 C21 . 1.5269(17) ?
C18 C22 . 1.5332(18) ?
C18 C19 . 1.5403(17) ?
C19 C20 . 1.4926(17) ?
C19 H19A . 0.9900 ?
C19 H19B . 0.9900 ?
C21 H21A . 0.9800 ?
C21 H21B . 0.9800 ?
C21 H21C . 0.9800 ?
C22 H22A . 0.9800 ?
C22 H22B . 0.9800 ?
C22 H22C . 0.9800 ?
C23 C32 . 1.5060(17) ?
C23 C24 . 1.5082(17) ?
C23 H23 . 1.0000 ?
C24 C29 . 1.3393(17) ?
C24 C25 . 1.4688(17) ?
C25 C26 . 1.5157(18) ?
C26 C27 . 1.5335(17) ?
C26 H26A . 0.9900 ?
C26 H26B . 0.9900 ?
C27 C30 . 1.5261(18) ?
C27 C31 . 1.5296(19) ?
C27 C28 . 1.5325(17) ?
C28 C29 . 1.4884(17) ?
C28 H28A . 0.9900 ?
C28 H28B . 0.9900 ?
C30 H30A . 0.9800 ?
C30 H30B . 0.9800 ?
C30 H30C . 0.9800 ?
C31 H31A . 0.9800 ?
C31 H31B . 0.9800 ?
C31 H31C . 0.9800 ?
C32 C37 . 1.3363(17) ?
C32 C33 . 1.4687(17) ?
C33 C34 . 1.5129(18) ?
C34 C35 . 1.5301(18) ?
C34 H34A . 0.9900 ?
C34 H34B . 0.9900 ?
C35 C38 . 1.5293(18) ?
C35 C39 . 1.5292(18) ?
C35 C36 . 1.5341(18) ?
C36 C37 . 1.4903(17) ?
C36 H36A . 0.9900 ?
C36 H36B . 0.9900 ?
C38 H38A . 0.9800 ?
C38 H38B . 0.9800 ?
C38 H38C . 0.9800 ?
C39 H39A . 0.9800 ?
C39 H39B . 0.9800 ?
C39 H39C . 0.9800 ?

loop_
_geom_torsion_atom_site_label_1
_geom_torsion_atom_site_label_2
_geom_torsion_atom_site_label_3
_geom_torsion_atom_site_label_4
_geom_torsion_site_symmetry_1
_geom_torsion_site_symmetry_2
_geom_torsion_site_symmetry_3
_geom_torsion_site_symmetry_4
_geom_torsion
_geom_torsion_publ_flag
C5 N1 C1 C2 . . . . -0.78(18) ?
C5 N1 C1 C6 . . . . 179.85(10) ?
N1 C1 C2 C3 . . . . 0.82(19) ?
C6 C1 C2 C3 . . . . -179.82(11) ?
C1 C2 C3 C4 . . . . 0.18(18) ?
C2 C3 C4 C5 . . . . -1.12(18) ?
C1 N1 C5 C4 . . . . -0.24(17) ?
C1 N1 C5 C23 . . . . 176.90(10) ?
C3 C4 C5 N1 . . . . 1.19(19) ?
C3 C4 C5 C23 . . . . -175.93(11) ?
N1 C1 C6 C15 . . . . -54.14(14) ?
C2 C1 C6 C15 . . . . 126.46(12) ?
N1 C1 C6 C7 . . . . 68.80(14) ?
C2 C1 C6 C7 . . . . -110.60(12) ?
C15 C6 C7 C12 . . . . 14.18(16) ?
C1 C6 C7 C12 . . . . -110.48(13) ?
C15 C6 C7 C8 . . . . -164.21(10) ?
C1 C6 C7 C8 . . . . 71.13(13) ?
C12 C7 C8 O3 . . . . -169.42(12) ?
C6 C7 C8 O3 . . . . 9.03(17) ?
C12 C7 C8 C9 . . . . 11.97(17) ?
C6 C7 C8 C9 . . . . -169.59(10) ?
O3 C8 C9 C10 . . . . 143.94(12) ?
C7 C8 C9 C10 . . . . -37.46(15) ?
C8 C9 C10 C14 . . . . -70.02(14) ?
C8 C9 C10 C13 . . . . 170.28(11) ?
C8 C9 C10 C11 . . . . 51.08(14) ?
C14 C10 C11 C12 . . . . 79.67(13) ?
C13 C10 C11 C12 . . . . -160.79(11) ?
C9 C10 C11 C12 . . . . -41.18(14) ?
C8 C7 C12 O1 . . . . 175.34(10) ?
C6 C7 C12 O1 . . . . -3.05(18) ?
C8 C7 C12 C11 . . . . -2.85(19) ?
C6 C7 C12 C11 . . . . 178.76(11) ?
C20 O1 C12 C7 . . . . -10.61(16) ?
C20 O1 C12 C11 . . . . 167.82(10) ?
C10 C11 C12 C7 . . . . 18.90(18) ?
C10 C11 C12 O1 . . . . -159.47(10) ?
C7 C6 C15 C20 . . . . -13.46(16) ?
C1 C6 C15 C20 . . . . 110.63(13) ?
C7 C6 C15 C16 . . . . 165.04(10) ?
C1 C6 C15 C16 . . . . -70.86(13) ?
C20 C15 C16 O2 . . . . 172.25(12) ?
C6 C15 C16 O2 . . . . -6.31(17) ?
C20 C15 C16 C17 . . . . -8.86(17) ?
C6 C15 C16 C17 . . . . 172.58(10) ?
O2 C16 C17 C18 . . . . -144.91(12) ?
C15 C16 C17 C18 . . . . 36.21(15) ?
C16 C17 C18 C21 . . . . -171.76(11) ?
C16 C17 C18 C22 . . . . 68.82(13) ?
C16 C17 C18 C19 . . . . -53.01(14) ?
C21 C18 C19 C20 . . . . 163.90(11) ?
C17 C18 C19 C20 . . . . 44.39(14) ?
C22 C18 C19 C20 . . . . -76.35(13) ?
C16 C15 C20 O1 . . . . -176.94(10) ?
C6 C15 C20 O1 . . . . 1.56(18) ?
C16 C15 C20 C19 . . . . 1.11(19) ?
C6 C15 C20 C19 . . . . 179.61(11) ?
C12 O1 C20 C15 . . . . 11.41(16) ?
C12 O1 C20 C19 . . . . -166.90(10) ?
C18 C19 C20 C15 . . . . -20.41(18) ?
C18 C19 C20 O1 . . . . 157.83(10) ?
N1 C5 C23 C32 . . . . 58.96(14) ?
C4 C5 C23 C32 . . . . -123.78(12) ?
N1 C5 C23 C24 . . . . -63.20(14) ?
C4 C5 C23 C24 . . . . 114.06(12) ?
C32 C23 C24 C29 . . . . -20.88(16) ?
C5 C23 C24 C29 . . . . 103.91(13) ?
C32 C23 C24 C25 . . . . 161.34(10) ?
C5 C23 C24 C25 . . . . -73.87(13) ?
C29 C24 C25 O5 . . . . -177.42(12) ?
C23 C24 C25 O5 . . . . 0.42(18) ?
C29 C24 C25 C26 . . . . 5.01(17) ?
C23 C24 C25 C26 . . . . -177.15(11) ?
O5 C25 C26 C27 . . . . 146.24(12) ?
C24 C25 C26 C27 . . . . -36.19(15) ?
C25 C26 C27 C30 . . . . 175.29(11) ?
C25 C26 C27 C31 . . . . -64.09(14) ?
C25 C26 C27 C28 . . . . 56.52(14) ?
C30 C27 C28 C29 . . . . -167.43(11) ?
C31 C27 C28 C29 . . . . 73.20(14) ?
C26 C27 C28 C29 . . . . -47.46(14) ?
C25 C24 C29 O4 . . . . -175.58(11) ?
C23 C24 C29 O4 . . . . 6.62(19) ?
C25 C24 C29 C28 . . . . 3.67(19) ?
C23 C24 C29 C28 . . . . -174.13(12) ?
C37 O4 C29 C24 . . . . 11.94(18) ?
C37 O4 C29 C28 . . . . -167.41(10) ?
C27 C28 C29 C24 . . . . 19.21(18) ?
C27 C28 C29 O4 . . . . -161.47(10) ?
C24 C23 C32 C37 . . . . 19.29(16) ?
C5 C23 C32 C37 . . . . -103.42(14) ?
C24 C23 C32 C33 . . . . -158.13(11) ?
C5 C23 C32 C33 . . . . 79.16(14) ?
C37 C32 C33 O6 . . . . -179.69(13) ?
C23 C32 C33 O6 . . . . -2.18(19) ?
C37 C32 C33 C34 . . . . -2.84(18) ?
C23 C32 C33 C34 . . . . 174.67(11) ?
O6 C33 C34 C35 . . . . -149.70(13) ?
C32 C33 C34 C35 . . . . 33.45(17) ?
C33 C34 C35 C38 . . . . -173.37(12) ?
C33 C34 C35 C39 . . . . 65.70(15) ?
C33 C34 C35 C36 . . . . -54.43(15) ?
C38 C35 C36 C37 . . . . 166.01(11) ?
C39 C35 C36 C37 . . . . -73.91(14) ?
C34 C35 C36 C37 . . . . 46.65(14) ?
C33 C32 C37 O4 . . . . 174.15(11) ?
C23 C32 C37 O4 . . . . -3.29(19) ?
C33 C32 C37 C36 . . . . -3.85(19) ?
C23 C32 C37 C36 . . . . 178.71(11) ?
C29 O4 C37 C32 . . . . -13.67(17) ?
C29 O4 C37 C36 . . . . 164.61(10) ?
C35 C36 C37 C32 . . . . -19.89(18) ?
C35 C36 C37 O4 . . . . 161.92(10) ?

loop_
_cod_related_entry_id
_cod_related_entry_database
_cod_related_entry_code
1 ChemSpider 30656600
